data_7716025
loop_
_publ_author_name
'Han, Jihun'
'Back, Hyo Jeong'
'Hossain, Mohammad M.'
'Jung, Ok-Sang'
'Lee, Young-A'

_publ_section_title
;
 Self-assembly of Ni(II) with a chiral ligand pair <i>vs</i>. mixture of
 the chiral ligand pair: structural features and recognition ability of
 Ni<sub>2</sub>L<sub>4</sub> cages.
;
_journal_issue 21
_journal_name_full 'Dalton transactions (Cambridge, England : 2003)'
_journal_page_first 8934
_journal_page_last 8939
_journal_paper_doi 10.1039/d4dt00762j
_journal_volume 53
_journal_year 2024
_chemical_formula_sum 'C102 H110 Cl4 N12 Ni2 O23'
_chemical_formula_weight 2131.23
_space_group_crystal_system orthorhombic
_space_group_IT_number 19
_space_group_name_Hall 'P 2ac 2ab'
_space_group_name_H-M_alt 'P 21 21 21'
_atom_sites_solution_hydrogens mixed
_atom_sites_solution_primary dual
_audit_creation_method SHELXL-2018/3
_audit_update_record
;
2024-03-13 deposited with the CCDC.	2024-04-30 downloaded from the CCDC.
;
_cell_angle_alpha 90
_cell_angle_beta 90
_cell_angle_gamma 90
_cell_formula_units_Z 4
_cell_length_a 14.854(3)
_cell_length_b 26.201(5)
_cell_length_c 26.589(5)
_cell_measurement_reflns_used 312054
_cell_measurement_temperature 223(2)
_cell_measurement_theta_max 33.425
_cell_measurement_theta_min 0.372
_cell_volume 10348(3)
_computing_cell_refinement 'HKL3000sm (Otwinowski & Minor, 1997)'
_computing_data_collection 'PAL BL2D-SMDC Program (Shin et. al, 2016)'
_computing_data_reduction 'HKL3000sm (Otwinowski & Minor, 1997)'
_computing_structure_refinement SHELXL
_computing_structure_solution 'SHELXT 2018/2 (Sheldrick, 2018)'
_diffrn_ambient_temperature 223(2)
_diffrn_measured_fraction_theta_full 0.979
_diffrn_measured_fraction_theta_max 0.843
_diffrn_measurement_device_type 'Rayonix MX225HS CCD area detector'
_diffrn_measurement_method 'omega scan'
_diffrn_radiation_type synchrotron
_diffrn_radiation_wavelength 0.650
_diffrn_reflns_av_R_equivalents 0.0540
_diffrn_reflns_av_unetI/netI 0.0540
_diffrn_reflns_Laue_measured_fraction_full 0.979
_diffrn_reflns_Laue_measured_fraction_max 0.843
_diffrn_reflns_limit_h_max 22
_diffrn_reflns_limit_h_min -22
_diffrn_reflns_limit_k_max 40
_diffrn_reflns_limit_k_min -40
_diffrn_reflns_limit_l_max 37
_diffrn_reflns_limit_l_min -37
_diffrn_reflns_number 159176
_diffrn_reflns_point_group_measured_fraction_full 0.983
_diffrn_reflns_point_group_measured_fraction_max 0.841
_diffrn_reflns_theta_full 22.955
_diffrn_reflns_theta_max 33.410
_diffrn_reflns_theta_min 0.998
_diffrn_source 'PLSII 2D bending magnet'
_exptl_absorpt_coefficient_mu 0.426
_exptl_absorpt_correction_T_max 1.000
_exptl_absorpt_correction_T_min 0.942
_exptl_absorpt_correction_type empirical
_exptl_absorpt_process_details 'HKL3000sm Scalepack(Otwinowski et.al,2003)'
_exptl_crystal_colour 'pale green'
_exptl_crystal_density_diffrn 1.368
_exptl_crystal_description plate
_exptl_crystal_F_000 4456
_exptl_crystal_size_max 0.085
_exptl_crystal_size_mid 0.080
_exptl_crystal_size_min 0.025
_refine_diff_density_max 2.296
_refine_diff_density_min -0.995
_refine_diff_density_rms 0.098
_refine_ls_abs_structure_details
;
 Flack x determined using 11859 quotients [(I+)-(I-)]/[(I+)+(I-)]
 (Parsons, Flack and Wagner, Acta Cryst. B69 (2013) 249-259).
;
_refine_ls_abs_structure_Flack 0.010(3)
_refine_ls_extinction_method none
_refine_ls_goodness_of_fit_ref 1.002
_refine_ls_hydrogen_treatment mixed
_refine_ls_matrix_type full
_refine_ls_number_parameters 1301
_refine_ls_number_reflns 44338
_refine_ls_number_restraints 985
_refine_ls_restrained_S_all 1.077
_refine_ls_R_factor_all 0.0891
_refine_ls_R_factor_gt 0.0624
_refine_ls_shift/su_max 0.066
_refine_ls_shift/su_mean 0.001
_refine_ls_structure_factor_coef Fsqd
_refine_ls_weighting_details 'w=1/[\s^2^(Fo^2^)+(0.1258P)^2^] where P=(Fo^2^+2Fc^2^)/3'
_refine_ls_weighting_scheme calc
_refine_ls_wR_factor_gt 0.1791
_refine_ls_wR_factor_ref 0.1926
_reflns_Friedel_coverage 0.880
_reflns_Friedel_fraction_full 0.987
_reflns_Friedel_fraction_max 0.840
_reflns_number_gt 30528
_reflns_number_total 44338
_reflns_threshold_expression 'I > 2\s(I)'
_cod_data_source_file d4dt00762j2.cif
_cod_data_source_block rs-L
_cod_depositor_comments 'Adding full bibliography for 7716023--7716025.cif.'
_cod_original_cell_volume 10348(4)
_cod_database_code 7716025
_shelx_shelxl_version_number 2018/3
_shelx_space_group_comment
;
The symmetry employed for this shelxl refinement is uniquely defined
by the following loop, which should always be used as a source of
symmetry information in preference to the above space-group names.
They are only intended as comments.
;
_shelx_estimated_absorpt_t_min 0.965
_shelx_estimated_absorpt_t_max 0.989

loop_
_space_group_symop_operation_xyz
'x, y, z'
'-x+1/2, -y, z+1/2'
'-x, y+1/2, -z+1/2'
'x+1/2, -y+1/2, -z'

loop_
_atom_site_label
_atom_site_type_symbol
_atom_site_fract_x
_atom_site_fract_y
_atom_site_fract_z
_atom_site_U_iso_or_equiv
_atom_site_adp_type
_atom_site_occupancy
_atom_site_site_symmetry_order
_atom_site_calc_flag
_atom_site_refinement_flags_posn
_atom_site_refinement_flags_adp
_atom_site_refinement_flags_occupancy
_atom_site_disorder_assembly
_atom_site_disorder_group
Cl1 Cl 0.63432(7) 0.54114(4) 0.27834(4) 0.0419(2) Uani 1 1 d . U . . .
O1 O 0.5495(2) 0.50598(10) 0.43482(9) 0.0355(6) Uani 1 1 d . U . . .
Ni1 Ni 0.58826(3) 0.52108(2) 0.36206(2) 0.02353(8) Uani 1 1 d . U . . .
O2 O 0.4591(2) 0.48301(10) 0.56279(10) 0.0340(5) Uani 1 1 d . U . . .
Cl2 Cl 0.36771(7) 0.44935(4) 0.71953(4) 0.0409(2) Uani 1 1 d . U . . .
Ni2 Ni 0.41474(3) 0.46772(2) 0.63621(2) 0.02538(8) Uani 1 1 d . U . . .
Cl3 Cl 0.50596(9) 0.58520(3) 0.51701(4) 0.0427(2) Uani 1 1 d . U . . .
Cl4 Cl 0.50577(6) 0.40373(3) 0.48369(3) 0.03349(17) Uani 1 1 d . U . . .
C4A C 0.6072(3) 0.37215(18) 0.29130(18) 0.0478(10) Uani 1 1 d D U . . .
H4A H 0.588974 0.359178 0.259943 0.057 Uiso 1 1 calc R U . . .
C5A C 0.6502(3) 0.34161(16) 0.32220(18) 0.0458(10) Uani 1 1 d . U . . .
H5A H 0.662092 0.307436 0.313732 0.055 Uiso 1 1 calc R U . . .
C6A C 0.6774(3) 0.36205(13) 0.36799(14) 0.0313(6) Uani 1 1 d . U . . .
C7A C 0.7338(3) 0.33022(14) 0.40243(16) 0.0365(7) Uani 1 1 d . U . . .
O8A O 0.7705(3) 0.29175(14) 0.39004(14) 0.0585(10) Uani 1 1 d . U . . .
O9A O 0.7412(2) 0.35174(11) 0.44749(11) 0.0359(6) Uani 1 1 d . U . . .
C10A C 0.5331(2) 0.37860(12) 0.60635(12) 0.0258(5) Uani 1 1 d . U . . .
H10A H 0.571644 0.405170 0.596287 0.031 Uiso 1 1 calc R U . . .
N11A N 0.4535(2) 0.39060(11) 0.62683(11) 0.0281(5) Uani 1 1 d . U . . .
C12A C 0.3981(3) 0.35216(15) 0.64029(17) 0.0377(7) Uani 1 1 d . U . . .
H12A H 0.342146 0.360236 0.654804 0.045 Uiso 1 1 calc R U . . .
C13A C 0.4204(3) 0.30104(15) 0.63357(18) 0.0455(9) Uani 1 1 d . U . . .
H13A H 0.379898 0.275070 0.642703 0.055 Uiso 1 1 calc R U . . .
C14A C 0.5030(3) 0.28937(14) 0.61326(17) 0.0406(8) Uani 1 1 d . U . . .
H14A H 0.519968 0.255113 0.608798 0.049 Uiso 1 1 calc R U . . .
C15A C 0.5612(3) 0.32842(12) 0.59935(13) 0.0290(6) Uani 1 1 d . U . . .
C16A C 0.6545(3) 0.31735(13) 0.58228(14) 0.0321(7) Uani 1 1 d . U . . .
O17A O 0.6984(2) 0.28375(12) 0.60238(13) 0.0483(8) Uani 1 1 d . U . . .
N18A N 0.6873(2) 0.34848(13) 0.54635(13) 0.0368(7) Uani 1 1 d D U . . .
H2A H 0.655(4) 0.3689(19) 0.5289(19) 0.055 Uiso 1 1 d D U . . .
C19A C 0.7821(3) 0.34942(16) 0.53417(15) 0.0364(7) Uani 1 1 d . U . . .
H19A H 0.813892 0.327970 0.559174 0.044 Uiso 1 1 calc R U . . .
C20A C 0.8071(3) 0.32957(16) 0.48156(15) 0.0375(8) Uani 1 1 d . U . . .
H20A H 0.809015 0.291848 0.479770 0.045 Uiso 1 1 calc R U . . .
C21A C 0.8990(3) 0.35447(19) 0.47099(18) 0.0459(10) Uani 1 1 d . U . . .
H21A H 0.948496 0.333268 0.483593 0.055 Uiso 1 1 calc R U . . .
H21B H 0.907638 0.360510 0.434940 0.055 Uiso 1 1 calc R U . . .
C22A C 0.8927(3) 0.40395(19) 0.49956(18) 0.0449(9) Uani 1 1 d . U . . .
C23A C 0.8242(3) 0.40133(17) 0.53524(17) 0.0414(8) Uani 1 1 d . U . . .
C24A C 0.8056(4) 0.4423(2) 0.5667(2) 0.0513(11) Uani 1 1 d . U . . .
H24A H 0.759743 0.440289 0.591009 0.062 Uiso 1 1 calc R U . . .
C25A C 0.8567(5) 0.4864(2) 0.5613(3) 0.0692(16) Uani 1 1 d . U . . .
H25A H 0.843607 0.515143 0.581183 0.083 Uiso 1 1 calc R U . . .
C26A C 0.9263(4) 0.4887(2) 0.5271(3) 0.0659(15) Uani 1 1 d . U . . .
H26A H 0.962702 0.518006 0.525782 0.079 Uiso 1 1 calc R U . . .
C27A C 0.9436(4) 0.4481(2) 0.4943(2) 0.0589(13) Uani 1 1 d . U . . .
H27A H 0.988370 0.450654 0.469492 0.071 Uiso 1 1 calc R U . . .
C1B C 0.7396(2) 0.55694(13) 0.42874(14) 0.0298(6) Uani 1 1 d . U . . .
H1B H 0.690956 0.567839 0.448675 0.036 Uiso 1 1 calc R U . . .
N2B N 0.7220(2) 0.52908(11) 0.38780(12) 0.0302(5) Uani 1 1 d . U . . .
N2C N 0.5662(2) 0.60045(11) 0.37473(12) 0.0297(6) Uani 1 1 d . U . . .
C3C C 0.6280(3) 0.63509(14) 0.36026(18) 0.0402(8) Uani 1 1 d . U . . .
H3C H 0.682347 0.623433 0.346238 0.048 Uiso 1 1 calc R U . . .
C4C C 0.6148(3) 0.68713(16) 0.3652(2) 0.0476(10) Uani 1 1 d D U . . .
H4C H 0.660266 0.710428 0.356369 0.057 Uiso 1 1 calc R U . . .
C5C C 0.5334(3) 0.70377(14) 0.38330(19) 0.0462(10) Uani 1 1 d . U . . .
H5C H 0.522230 0.738964 0.386151 0.055 Uiso 1 1 calc DR U . . .
C6C C 0.4684(3) 0.66970(13) 0.39724(15) 0.0334(7) Uani 1 1 d . U . . .
C7C C 0.3789(3) 0.68818(14) 0.41490(15) 0.0345(7) Uani 1 1 d . U . . .
O8C O 0.3604(3) 0.73273(12) 0.41908(15) 0.0532(8) Uani 1 1 d . U . . .
O9C O 0.3225(2) 0.64997(10) 0.42284(12) 0.0385(6) Uani 1 1 d . U . . .
C10C C 0.3347(2) 0.56789(13) 0.60401(13) 0.0298(6) Uani 1 1 d . U . . .
H10C H 0.321115 0.548461 0.575274 0.036 Uiso 1 1 calc DR U . . .
N11C N 0.3756(2) 0.54481(12) 0.64261(11) 0.0309(6) Uani 1 1 d . U . . .
C12C C 0.3952(3) 0.57277(16) 0.68295(15) 0.0382(8) Uani 1 1 d . U . . .
H12C H 0.424836 0.557465 0.710291 0.046 Uiso 1 1 calc R U . . .
C13C C 0.3725(3) 0.62438(18) 0.68537(18) 0.0453(9) Uani 1 1 d . U . . .
H13C H 0.384744 0.642879 0.714877 0.054 Uiso 1 1 calc DR U . . .
C14C C 0.3330(3) 0.64835(15) 0.64587(16) 0.0390(8) Uani 1 1 d . U . . .
H14C H 0.320702 0.683535 0.646748 0.047 Uiso 1 1 calc R U . . .
C15C C 0.3114(2) 0.61916(14) 0.60436(13) 0.0307(6) Uani 1 1 d . U . . .
C16C C 0.2557(3) 0.64130(15) 0.56266(15) 0.0363(7) Uani 1 1 d . U . . .
O17C O 0.2035(3) 0.67594(13) 0.57047(12) 0.0482(8) Uani 1 1 d . U . . .
N18C N 0.2652(3) 0.61823(16) 0.51731(13) 0.0426(8) Uani 1 1 d D U . . .
H2C H 0.293(4) 0.5901(14) 0.5144(7) 0.064 Uiso 1 1 d D U . . .
C19C C 0.2004(3) 0.62569(16) 0.47743(14) 0.0371(8) Uani 1 1 d . U . . .
H19C H 0.144470 0.639272 0.492602 0.045 Uiso 1 1 calc R U . . .
C20C C 0.2297(3) 0.66248(15) 0.43520(16) 0.0375(8) Uani 1 1 d . U . . .
H20C H 0.222273 0.698748 0.444788 0.045 Uiso 1 1 calc R U . . .
C21C C 0.1707(3) 0.64762(19) 0.39028(18) 0.0468(10) Uani 1 1 d . U . . .
H21C H 0.112963 0.665711 0.390883 0.056 Uiso 1 1 calc R U . . .
H21D H 0.201197 0.654471 0.358304 0.056 Uiso 1 1 calc R U . . .
C22C C 0.1583(3) 0.59108(18) 0.39872(16) 0.0401(8) Uani 1 1 d . U . . .
C23C C 0.1767(3) 0.57812(17) 0.44853(16) 0.0388(8) Uani 1 1 d . U . . .
C24C C 0.1719(3) 0.52831(19) 0.4646(2) 0.0505(10) Uani 1 1 d . U . . .
H24C H 0.184100 0.520176 0.498375 0.061 Uiso 1 1 calc R U . . .
C25C C 0.1487(4) 0.4899(2) 0.4307(2) 0.0578(12) Uani 1 1 d . U . . .
H25C H 0.145721 0.455728 0.441211 0.069 Uiso 1 1 calc R U . . .
C26C C 0.1303(4) 0.5029(2) 0.3815(3) 0.0623(14) Uani 1 1 d . U . . .
H26C H 0.114771 0.476921 0.358809 0.075 Uiso 1 1 calc R U . . .
C27C C 0.1339(3) 0.5534(2) 0.3640(2) 0.0556(12) Uani 1 1 d . U . . .
H27C H 0.120458 0.561531 0.330392 0.067 Uiso 1 1 calc R U . . .
C1D C 0.4070(2) 0.46904(12) 0.35056(12) 0.0259(5) Uani 1 1 d . U . . .
H1D H 0.429300 0.447945 0.376285 0.031 Uiso 1 1 calc R U . . .
N2D N 0.45395(19) 0.51109(10) 0.33800(11) 0.0273(5) Uani 1 1 d . U . . .
C3D C 0.4181(3) 0.54219(13) 0.30335(14) 0.0330(6) Uani 1 1 d . U . . .
H3D H 0.449511 0.572120 0.294820 0.040 Uiso 1 1 calc R U . . .
C4D C 0.3377(3) 0.53239(16) 0.27968(16) 0.0395(8) Uani 1 1 d . U . . .
H4D H 0.314308 0.555633 0.256133 0.047 Uiso 1 1 calc R U . . .
C5D C 0.2922(3) 0.48861(15) 0.29074(15) 0.0365(7) Uani 1 1 d . U . . .
H5D H 0.238182 0.480690 0.274100 0.044 Uiso 1 1 calc R U . . .
C6D C 0.3273(2) 0.45558(13) 0.32726(13) 0.0295(6) Uani 1 1 d . U . . .
C7D C 0.2807(3) 0.40657(15) 0.33677(15) 0.0344(7) Uani 1 1 d . U . . .
O8D O 0.2175(3) 0.39192(15) 0.31211(15) 0.0599(10) Uani 1 1 d . U . . .
O9D O 0.3176(2) 0.38034(10) 0.37495(10) 0.0358(6) Uani 1 1 d . U . . .
C10D C 0.2903(2) 0.41895(14) 0.56132(14) 0.0323(7) Uani 1 1 d . U . . .
H10D H 0.345987 0.411760 0.546117 0.039 Uiso 1 1 calc R U . . .
N11D N 0.2903(2) 0.44746(12) 0.60311(12) 0.0317(6) Uani 1 1 d . U . . .
C12D C 0.2103(3) 0.45951(18) 0.62362(17) 0.0415(8) Uani 1 1 d . U . . .
H12D H 0.209025 0.480281 0.652435 0.050 Uiso 1 1 calc R U . . .
C13D C 0.1298(3) 0.4424(2) 0.6037(2) 0.0537(12) Uani 1 1 d . U . . .
H13D H 0.074745 0.451695 0.618496 0.064 Uiso 1 1 calc R U . . .
C14D C 0.1316(3) 0.4110(2) 0.56144(19) 0.0470(10) Uani 1 1 d . U . . .
H14D H 0.077802 0.397871 0.548113 0.056 Uiso 1 1 calc R U . . .
C15D C 0.2136(2) 0.39941(14) 0.53913(14) 0.0323(6) Uani 1 1 d . U . . .
C16D C 0.2139(3) 0.36383(15) 0.49522(16) 0.0357(7) Uani 1 1 d . U . . .
O17D O 0.1440(2) 0.34500(15) 0.47958(15) 0.0557(9) Uani 1 1 d . U . . .
N18D N 0.2951(2) 0.35257(12) 0.47404(12) 0.0335(6) Uani 1 1 d D U . . .
H2D H 0.3473(19) 0.362(2) 0.484(2) 0.050 Uiso 1 1 d D U . . .
C19D C 0.3022(3) 0.31301(13) 0.43650(14) 0.0328(7) Uani 1 1 d . U . . .
H19D H 0.257880 0.286223 0.445203 0.039 Uiso 1 1 calc R U . . .
C20D C 0.2847(3) 0.32874(15) 0.38138(16) 0.0401(8) Uani 1 1 d . U . . .
H20D H 0.220081 0.326042 0.372664 0.048 Uiso 1 1 calc R U . . .
C21D C 0.3416(4) 0.29248(17) 0.35009(17) 0.0483(11) Uani 1 1 d . U . . .
H21E H 0.306235 0.262937 0.339146 0.058 Uiso 1 1 calc R U . . .
H21F H 0.366056 0.309788 0.320400 0.058 Uiso 1 1 calc R U . . .
C22D C 0.4165(4) 0.27633(16) 0.38548(19) 0.0470(10) Uani 1 1 d . U . . .
C23D C 0.3935(3) 0.28808(14) 0.43484(17) 0.0390(8) Uani 1 1 d . U . . .
C24D C 0.4503(4) 0.27596(16) 0.4749(2) 0.0509(11) Uani 1 1 d . U . . .
H24D H 0.435007 0.283911 0.508307 0.061 Uiso 1 1 calc R U . . .
C25D C 0.5307(5) 0.2516(2) 0.4631(4) 0.0740(19) Uani 1 1 d . U . . .
H25D H 0.570647 0.243263 0.489244 0.089 Uiso 1 1 calc R U . . .
C26D C 0.5529(5) 0.2398(2) 0.4171(4) 0.080(2) Uani 1 1 d . U . . .
H26D H 0.607329 0.222436 0.411220 0.096 Uiso 1 1 calc R U . . .
C27D C 0.4981(5) 0.2522(2) 0.3763(3) 0.0729(19) Uani 1 1 d . U . . .
H27D H 0.516038 0.244342 0.343322 0.087 Uiso 1 1 calc R U . . .
O1E O 0.6282(9) 0.6449(5) 0.1866(7) 0.240(7) Uani 1 1 d . U . . .
C2E C 0.5583(9) 0.6176(4) 0.1641(4) 0.114(3) Uani 1 1 d . U . . .
H2EA H 0.522099 0.640878 0.143484 0.137 Uiso 1 1 calc R U . . .
H2EB H 0.583833 0.591592 0.141758 0.137 Uiso 1 1 calc R U . . .
C3B C 0.7940(3) 0.51257(15) 0.36021(17) 0.0387(8) Uani 1 1 d . U . . .
H3B H 0.783991 0.492563 0.331400 0.046 Uiso 1 1 calc R U . . .
C4B C 0.8820(3) 0.52482(19) 0.3740(2) 0.0486(10) Uani 1 1 d D U . . .
H4B H 0.930218 0.513082 0.354195 0.058 Uiso 1 1 calc R U . . .
C5B C 0.8989(3) 0.55294(17) 0.41473(19) 0.0447(9) Uani 1 1 d . U . . .
H5B H 0.958247 0.560811 0.424172 0.054 Uiso 1 1 calc R U . . .
C6B C 0.8253(3) 0.57046(14) 0.44314(15) 0.0334(7) Uani 1 1 d . U . . .
C7B C 0.8419(3) 0.60631(15) 0.48555(16) 0.0380(8) Uani 1 1 d . U . . .
O8B O 0.9148(3) 0.61994(16) 0.49915(17) 0.0626(10) Uani 1 1 d . U . . .
O9B O 0.7642(2) 0.62275(12) 0.50521(13) 0.0440(7) Uani 1 1 d . U . . .
C10B C 0.5871(2) 0.52914(12) 0.64014(13) 0.0287(5) Uani 1 1 d . U . . .
H10B H 0.556138 0.549093 0.616384 0.034 Uiso 1 1 calc DR U . . .
N11B N 0.5451(2) 0.48797(11) 0.65970(11) 0.0283(5) Uani 1 1 d . U . . .
C12B C 0.5903(3) 0.46018(14) 0.69262(14) 0.0341(7) Uani 1 1 d D U . . .
H12B H 0.560729 0.432161 0.707295 0.041 Uiso 1 1 calc R U . . .
C13B C 0.6785(3) 0.46973(17) 0.70688(17) 0.0420(9) Uani 1 1 d . U . . .
H13B H 0.708910 0.447667 0.728965 0.050 Uiso 1 1 calc R U . . .
C14B C 0.7199(3) 0.51223(17) 0.68788(17) 0.0409(8) Uani 1 1 d . U . . .
H14B H 0.778831 0.520513 0.697808 0.049 Uiso 1 1 calc R U . . .
C15B C 0.6739(2) 0.54332(14) 0.65352(13) 0.0308(6) Uani 1 1 d . U . . .
C16B C 0.7160(3) 0.59266(15) 0.63679(16) 0.0367(7) Uani 1 1 d . U . . .
O17B O 0.7782(3) 0.61087(16) 0.66054(16) 0.0629(11) Uani 1 1 d . U . . .
N18B N 0.6809(3) 0.61461(12) 0.59602(13) 0.0372(7) Uani 1 1 d D U . . .
H2B H 0.639(3) 0.5980(19) 0.5825(9) 0.056 Uiso 1 1 d D U . . .
C19B C 0.7064(3) 0.66619(14) 0.58083(15) 0.0362(7) Uani 1 1 d . U . . .
H19B H 0.738452 0.682625 0.609187 0.043 Uiso 1 1 calc R U . . .
C20B C 0.7663(3) 0.67025(15) 0.53322(18) 0.0435(9) Uani 1 1 d . U . . .
H20B H 0.828851 0.679306 0.542434 0.052 Uiso 1 1 calc R U . . .
C21B C 0.7253(5) 0.7111(2) 0.4998(2) 0.0565(13) Uani 1 1 d . U . . .
H21G H 0.763478 0.741573 0.499077 0.068 Uiso 1 1 calc R U . . .
H21H H 0.717930 0.698428 0.465345 0.068 Uiso 1 1 calc R U . . .
C22B C 0.6354(4) 0.72293(17) 0.5230(2) 0.0524(12) Uani 1 1 d . U . . .
C23B C 0.6263(3) 0.69772(16) 0.5681(2) 0.0462(10) Uani 1 1 d . U . . .
C24B C 0.5476(5) 0.7039(3) 0.5968(3) 0.077(2) Uani 1 1 d . U . . .
H24B H 0.541120 0.687679 0.628112 0.093 Uiso 1 1 calc R U . . .
C25B C 0.4793(5) 0.7349(3) 0.5773(4) 0.098(3) Uani 1 1 d . U . . .
H25B H 0.424102 0.738678 0.594266 0.118 Uiso 1 1 calc R U . . .
C26B C 0.4955(6) 0.7596(2) 0.5327(4) 0.091(2) Uani 1 1 d . U . . .
H26B H 0.450473 0.781733 0.520854 0.109 Uiso 1 1 calc R U . . .
C27B C 0.5691(4) 0.7548(2) 0.5048(3) 0.0635(15) Uani 1 1 d . U . . .
H27B H 0.575704 0.772380 0.474218 0.076 Uiso 1 1 calc R U . . .
C1C C 0.4885(2) 0.61777(12) 0.39326(13) 0.0291(6) Uani 1 1 d . U . . .
H1C H 0.445320 0.593952 0.404116 0.035 Uiso 1 1 calc R U . . .
C3E C 0.5036(6) 0.5943(4) 0.1990(3) 0.103(3) Uani 1 1 d . U . . .
H3E1 H 0.513582 0.557742 0.198187 0.154 Uiso 1 1 calc R U . . .
H3E2 H 0.441085 0.601482 0.191049 0.154 Uiso 1 1 calc R U . . .
H3E3 H 0.517468 0.607311 0.232221 0.154 Uiso 1 1 calc R U . . .
O1F O 0.7402(9) 0.2131(5) 0.2040(4) 0.226(6) Uani 1 1 d D U . . .
C2F C 0.7654(7) 0.1982(7) 0.2528(5) 0.180(7) Uani 1 1 d D U . . .
H2FA H 0.790322 0.227280 0.271324 0.216 Uiso 1 1 calc R U . . .
H2FB H 0.811159 0.171262 0.251305 0.216 Uiso 1 1 calc R U . . .
C3F C 0.6832(7) 0.1791(3) 0.2778(3) 0.097(3) Uani 1 1 d D U . . .
H3FA H 0.657419 0.150706 0.258662 0.117 Uiso 1 1 calc R U . . .
H3FB H 0.697338 0.167096 0.311777 0.117 Uiso 1 1 calc R U . . .
O4F O 0.6205(6) 0.2207(3) 0.2800(3) 0.134(3) Uani 1 1 d D U . . .
C5F C 0.6000(8) 0.2316(6) 0.2311(3) 0.148(5) Uani 1 1 d D U . . .
H5FA H 0.550750 0.256440 0.230143 0.177 Uiso 1 1 calc R U . . .
H5FB H 0.579275 0.200397 0.214321 0.177 Uiso 1 1 calc R U . . .
C6F C 0.6750(8) 0.2514(4) 0.2049(4) 0.125(4) Uani 1 1 d D U . . .
H6FA H 0.657910 0.260997 0.170606 0.150 Uiso 1 1 calc R U . . .
H6FB H 0.698317 0.281797 0.222113 0.150 Uiso 1 1 calc R U . . .
O1G O 0.9948(5) 0.6397(3) 0.6336(3) 0.122(2) Uani 1 1 d D U . . .
C2G C 1.0387(5) 0.6640(3) 0.6702(2) 0.144(5) Uani 1 1 d D U . . .
H2GA H 0.993685 0.673066 0.695659 0.173 Uiso 1 1 calc R U . . .
H2GB H 1.060509 0.696110 0.655866 0.173 Uiso 1 1 calc R U . . .
C3G C 1.1086(6) 0.6429(4) 0.6950(3) 0.121(4) Uani 1 1 d D U . . .
H3GA H 1.101729 0.650056 0.731017 0.145 Uiso 1 1 calc R U . . .
H3GB H 1.164237 0.659417 0.683753 0.145 Uiso 1 1 calc R U . . .
O4G O 1.1174(6) 0.5890(4) 0.6883(4) 0.176(4) Uani 1 1 d D U . . .
C5G C 1.0982(5) 0.5735(2) 0.6426(3) 0.080(2) Uani 1 1 d D U . . .
H5G1 H 1.106526 0.536529 0.640065 0.096 Uiso 1 1 calc R U . . .
H5G2 H 1.138451 0.590065 0.618352 0.096 Uiso 1 1 calc R U . . .
C6G C 1.0084(6) 0.5863(3) 0.6320(5) 0.115(3) Uani 1 1 d D U . . .
H6GA H 0.968847 0.569832 0.656631 0.138 Uiso 1 1 calc R U . . .
H6GB H 0.992397 0.573524 0.598588 0.138 Uiso 1 1 calc R U . . .
O1H O 0.6205(6) 0.6547(4) 0.7639(3) 0.141(3) Uani 1 1 d D U . . .
C2H C 0.5433(5) 0.6772(3) 0.7750(3) 0.096(3) Uani 1 1 d D U . . .
H2HA H 0.500693 0.670827 0.747599 0.115 Uiso 1 1 calc DR U . . .
H2HB H 0.553411 0.714154 0.776636 0.115 Uiso 1 1 calc R U . . .
C3H C 0.5039(5) 0.6617(3) 0.8198(3) 0.0769(19) Uani 1 1 d D U . . .
H3HA H 0.439306 0.668988 0.818122 0.092 Uiso 1 1 calc R U . . .
H3HB H 0.529071 0.682287 0.847207 0.092 Uiso 1 1 calc R U . . .
O4H O 0.5156(7) 0.6085(4) 0.8323(3) 0.169(4) Uani 1 1 d D U . . .
C5H C 0.6033(5) 0.5952(2) 0.8246(3) 0.078(2) Uani 1 1 d D U . . .
H5H1 H 0.611593 0.559170 0.833577 0.094 Uiso 1 1 calc R U . . .
H5H2 H 0.641969 0.615631 0.846670 0.094 Uiso 1 1 calc R U . . .
C6H C 0.6286(7) 0.6025(4) 0.7757(4) 0.112(3) Uani 1 1 d D U . . .
H6HA H 0.590137 0.582224 0.753390 0.134 Uiso 1 1 calc R U . . .
H6HB H 0.691057 0.591368 0.771006 0.134 Uiso 1 1 calc R U . . .
O1I O 0.6098(12) 0.3349(6) 0.8222(5) 0.295(9) Uani 1 1 d D U . . .
C2I C 0.6554(5) 0.2892(4) 0.8186(3) 0.096(3) Uani 1 1 d D U . . .
H2IA H 0.614965 0.260945 0.827208 0.115 Uiso 1 1 calc R U . . .
H2IB H 0.705979 0.288870 0.842214 0.115 Uiso 1 1 calc R U . . .
C3I C 0.6871(8) 0.2830(6) 0.7696(3) 0.139(4) Uani 1 1 d D U . . .
H3IA H 0.736318 0.307262 0.763787 0.167 Uiso 1 1 calc R U . . .
H3IB H 0.711669 0.248525 0.765952 0.167 Uiso 1 1 calc R U . . .
O4I O 0.6215(9) 0.2905(5) 0.7333(4) 0.214(6) Uani 1 1 d D U . . .
C5I C 0.5710(6) 0.3320(3) 0.7387(3) 0.087(2) Uani 1 1 d D U . . .
H5I1 H 0.519595 0.329433 0.715782 0.104 Uiso 1 1 calc R U . . .
H5I2 H 0.606565 0.361735 0.728398 0.104 Uiso 1 1 calc R U . . .
C6I C 0.5387(9) 0.3406(6) 0.7869(4) 0.147(5) Uani 1 1 d D U . . .
H6IA H 0.490573 0.316206 0.794512 0.177 Uiso 1 1 calc R U . . .
H6IB H 0.513755 0.375117 0.789189 0.177 Uiso 1 1 calc R U . . .
C1A C 0.6549(2) 0.41192(12) 0.37983(13) 0.0265(6) Uani 1 1 d . U . . .
H1A H 0.670663 0.424864 0.411610 0.032 Uiso 1 1 calc R U . . .
N2A N 0.6115(2) 0.44220(11) 0.34741(11) 0.0283(5) Uani 1 1 d . U . . .
C3A C 0.5872(3) 0.42252(15) 0.30257(14) 0.0375(7) Uani 1 1 d . U . . .
H3A H 0.556822 0.442947 0.278988 0.045 Uiso 1 1 calc R U . . .

loop_
_atom_site_aniso_label
_atom_site_aniso_U_11
_atom_site_aniso_U_22
_atom_site_aniso_U_33
_atom_site_aniso_U_23
_atom_site_aniso_U_13
_atom_site_aniso_U_12
Cl1 0.0323(5) 0.0518(6) 0.0415(4) 0.0087(4) 0.0116(3) 0.0072(4)
O1 0.0463(16) 0.0233(11) 0.0369(12) 0.0027(9) 0.0092(11) -0.0014(11)
Ni1 0.01594(16) 0.01871(16) 0.03594(18) 0.00145(13) 0.00263(14) 0.00325(13)
O2 0.0376(15) 0.0230(11) 0.0415(13) -0.0021(9) 0.0065(10) -0.0019(10)
Cl2 0.0340(5) 0.0469(5) 0.0419(4) 0.0024(4) 0.0108(3) 0.0071(4)
Ni2 0.01727(17) 0.02289(17) 0.03598(18) -0.00082(13) 0.00160(15) 0.00261(14)
Cl3 0.0603(7) 0.0248(4) 0.0430(4) -0.0012(3) 0.0025(4) -0.0017(4)
Cl4 0.0328(4) 0.0213(3) 0.0463(4) -0.0006(3) 0.0069(3) -0.0028(3)
C4A 0.048(3) 0.039(2) 0.056(2) -0.0166(17) -0.0096(18) 0.0084(18)
C5A 0.049(3) 0.0283(17) 0.060(2) -0.0161(16) -0.0040(19) 0.0080(17)
C6A 0.0298(16) 0.0217(13) 0.0423(16) -0.0020(11) 0.0011(13) 0.0078(11)
C7A 0.0353(19) 0.0245(15) 0.0497(19) -0.0003(13) 0.0025(14) 0.0113(14)
O8A 0.070(3) 0.0389(16) 0.066(2) -0.0106(15) -0.0060(18) 0.0336(17)
O9A 0.0321(14) 0.0313(12) 0.0444(13) 0.0040(10) 0.0022(10) 0.0171(11)
C10A 0.0193(13) 0.0204(13) 0.0378(14) 0.0008(10) 0.0030(10) 0.0001(10)
N11A 0.0231(13) 0.0222(12) 0.0389(13) 0.0033(9) 0.0030(10) 0.0004(10)
C12A 0.0239(16) 0.0313(16) 0.058(2) 0.0067(15) 0.0060(15) -0.0020(12)
C13A 0.043(2) 0.0261(16) 0.067(2) 0.0036(16) 0.003(2) -0.0116(15)
C14A 0.046(2) 0.0184(14) 0.058(2) 0.0020(13) 0.0044(18) -0.0029(15)
C15A 0.0310(17) 0.0188(13) 0.0374(15) 0.0017(10) 0.0008(12) 0.0035(11)
C16A 0.0321(18) 0.0213(14) 0.0428(16) -0.0013(11) 0.0036(13) 0.0062(12)
O17A 0.0497(19) 0.0359(15) 0.0593(17) 0.0136(13) 0.0128(14) 0.0240(14)
N18A 0.0301(16) 0.0343(16) 0.0461(16) 0.0069(12) 0.0062(12) 0.0079(13)
C19A 0.0275(17) 0.0357(18) 0.0461(18) 0.0067(14) 0.0012(13) 0.0102(14)
C20A 0.0303(18) 0.0359(18) 0.0463(18) 0.0067(14) 0.0023(14) 0.0178(15)
C21A 0.0262(19) 0.054(2) 0.058(2) 0.0065(18) 0.0050(16) 0.0154(17)
C22A 0.0254(18) 0.049(2) 0.061(2) 0.0141(18) -0.0020(15) 0.0089(16)
C23A 0.0280(19) 0.041(2) 0.055(2) 0.0076(16) -0.0030(15) 0.0080(16)
C24A 0.042(3) 0.046(2) 0.066(3) -0.008(2) 0.001(2) 0.001(2)
C25A 0.064(4) 0.047(3) 0.097(4) -0.005(3) -0.019(3) 0.001(3)
C26A 0.047(3) 0.050(3) 0.101(4) 0.012(3) -0.018(3) -0.009(2)
C27A 0.030(2) 0.071(3) 0.076(3) 0.020(3) -0.001(2) -0.001(2)
C1B 0.0190(14) 0.0239(14) 0.0464(17) -0.0030(12) 0.0014(12) 0.0001(11)
N2B 0.0199(13) 0.0242(13) 0.0466(15) -0.0016(11) 0.0007(10) 0.0043(10)
N2C 0.0213(13) 0.0213(12) 0.0465(15) 0.0040(10) 0.0028(10) 0.0024(9)
C3C 0.0299(18) 0.0250(15) 0.066(2) 0.0096(16) 0.0058(17) -0.0003(13)
C4C 0.042(2) 0.0276(17) 0.074(3) 0.0082(18) 0.005(2) -0.0102(15)
C5C 0.049(3) 0.0186(15) 0.071(3) 0.0009(15) 0.004(2) -0.0018(15)
C6C 0.0342(19) 0.0203(14) 0.0457(17) 0.0027(12) 0.0001(14) 0.0033(12)
C7C 0.0363(19) 0.0230(14) 0.0441(17) 0.0019(12) 0.0017(14) 0.0073(13)
O8C 0.053(2) 0.0253(13) 0.081(2) -0.0052(14) 0.0132(17) 0.0124(13)
O9C 0.0321(14) 0.0218(11) 0.0615(16) 0.0030(10) 0.0054(12) 0.0113(10)
C10C 0.0238(15) 0.0283(15) 0.0372(15) -0.0034(11) -0.0013(11) 0.0027(12)
N11C 0.0248(13) 0.0299(13) 0.0380(14) -0.0048(11) -0.0005(10) 0.0067(10)
C12C 0.032(2) 0.0376(19) 0.0446(18) -0.0102(14) -0.0041(14) 0.0062(15)
C13C 0.043(2) 0.040(2) 0.053(2) -0.0132(17) -0.0120(18) 0.0041(18)
C14C 0.038(2) 0.0276(16) 0.052(2) -0.0076(14) 0.0041(15) 0.0005(14)
C15C 0.0242(15) 0.0280(15) 0.0397(15) 0.0011(12) 0.0014(12) 0.0060(12)
C16C 0.0325(19) 0.0293(17) 0.0471(19) 0.0030(13) 0.0023(14) 0.0065(14)
O17C 0.055(2) 0.0376(15) 0.0516(16) 0.0009(12) 0.0018(14) 0.0224(15)
N18C 0.0352(18) 0.050(2) 0.0425(16) 0.0010(14) 0.0021(13) 0.0199(16)
C19C 0.0287(18) 0.0404(19) 0.0424(17) 0.0028(14) 0.0046(13) 0.0130(15)
C20C 0.0339(19) 0.0266(16) 0.052(2) 0.0048(13) 0.0030(15) 0.0128(14)
C21C 0.036(2) 0.049(2) 0.055(2) 0.0120(18) -0.0031(17) 0.0097(18)
C22C 0.0303(18) 0.046(2) 0.0443(18) -0.0013(15) 0.0043(14) 0.0071(16)
C23C 0.0254(17) 0.0396(19) 0.0514(19) 0.0036(15) 0.0049(14) 0.0082(14)
C24C 0.039(2) 0.045(2) 0.067(3) 0.0105(19) 0.0096(19) 0.0013(19)
C25C 0.042(3) 0.042(2) 0.088(3) 0.000(2) 0.006(2) -0.006(2)
C26C 0.032(2) 0.059(3) 0.097(4) -0.031(3) 0.008(2) -0.005(2)
C27C 0.030(2) 0.080(3) 0.056(2) -0.016(2) 0.0057(18) 0.006(2)
C1D 0.0193(13) 0.0244(13) 0.0339(13) 0.0010(9) -0.0001(10) 0.0017(11)
N2D 0.0196(13) 0.0208(12) 0.0414(14) 0.0016(9) -0.0010(10) 0.0024(9)
C3D 0.0261(16) 0.0243(14) 0.0487(17) 0.0082(12) 0.0001(14) 0.0039(13)
C4D 0.0309(18) 0.0325(18) 0.055(2) 0.0089(15) -0.0082(15) 0.0076(14)
C5D 0.0266(17) 0.0348(18) 0.0482(19) 0.0058(14) -0.0100(14) 0.0034(14)
C6D 0.0192(14) 0.0271(14) 0.0421(16) 0.0025(12) -0.0022(11) -0.0003(11)
C7D 0.0264(17) 0.0295(16) 0.0473(18) 0.0001(13) -0.0059(13) -0.0038(13)
O8D 0.051(2) 0.054(2) 0.075(2) 0.0109(17) -0.0278(18) -0.0236(17)
O9D 0.0364(14) 0.0262(12) 0.0449(13) 0.0039(9) -0.0097(10) -0.0129(10)
C10D 0.0184(14) 0.0299(16) 0.0487(18) -0.0004(13) 0.0016(12) -0.0037(12)
N11D 0.0200(13) 0.0319(14) 0.0432(14) -0.0024(11) 0.0024(10) 0.0007(11)
C12D 0.0228(17) 0.046(2) 0.055(2) -0.0052(17) 0.0036(14) 0.0093(15)
C13D 0.0194(18) 0.073(3) 0.069(3) -0.014(2) 0.0050(17) 0.0061(19)
C14D 0.0177(17) 0.058(3) 0.066(3) -0.004(2) -0.0033(16) 0.0016(16)
C15D 0.0211(15) 0.0291(16) 0.0465(17) 0.0011(13) -0.0002(12) -0.0016(12)
C16D 0.0256(17) 0.0307(16) 0.0508(19) -0.0007(14) -0.0049(14) -0.0051(13)
O17D 0.0295(16) 0.062(2) 0.076(2) -0.0220(18) -0.0070(14) -0.0137(15)
N18D 0.0273(15) 0.0276(14) 0.0455(15) -0.0019(11) -0.0009(11) -0.0100(11)
C19D 0.0321(18) 0.0235(14) 0.0427(17) -0.0004(12) -0.0030(13) -0.0111(13)
C20D 0.043(2) 0.0280(16) 0.0495(19) -0.0004(14) -0.0079(16) -0.0169(15)
C21D 0.066(3) 0.0309(18) 0.048(2) -0.0069(15) 0.0068(19) -0.0150(19)
C22D 0.048(2) 0.0258(16) 0.068(2) -0.0053(16) 0.007(2) -0.0107(18)
C23D 0.035(2) 0.0191(14) 0.063(2) -0.0042(14) -0.0010(16) -0.0078(13)
C24D 0.047(3) 0.0244(17) 0.081(3) 0.0009(18) -0.014(2) -0.0018(17)
C25D 0.051(3) 0.035(2) 0.136(6) 0.005(3) -0.019(4) -0.001(2)
C26D 0.052(3) 0.042(3) 0.146(6) -0.010(4) 0.003(4) 0.004(2)
C27D 0.072(4) 0.036(2) 0.111(5) -0.020(3) 0.033(4) -0.012(3)
O1E 0.188(11) 0.151(9) 0.381(17) 0.098(11) -0.081(12) -0.085(8)
C2E 0.148(9) 0.104(7) 0.091(5) 0.026(5) -0.003(5) 0.009(6)
C3B 0.0231(15) 0.0346(17) 0.058(2) -0.0050(16) 0.0034(15) 0.0067(13)
C4B 0.0195(16) 0.052(2) 0.074(3) -0.011(2) 0.0071(16) 0.0078(16)
C5B 0.0197(17) 0.040(2) 0.074(3) -0.0094(18) -0.0016(16) 0.0031(14)
C6B 0.0217(15) 0.0248(15) 0.0539(19) 0.0007(13) -0.0003(13) 0.0001(12)
C7B 0.0309(18) 0.0260(15) 0.057(2) -0.0040(14) -0.0045(15) -0.0050(13)
O8B 0.0317(17) 0.055(2) 0.102(3) -0.0279(19) -0.0143(18) -0.0024(16)
O9B 0.0331(15) 0.0344(14) 0.0644(18) -0.0162(13) 0.0068(13) -0.0135(12)
C10B 0.0187(13) 0.0250(13) 0.0423(15) 0.0018(11) -0.0033(12) 0.0023(11)
N11B 0.0217(13) 0.0223(12) 0.0409(14) 0.0002(10) -0.0026(10) 0.0016(10)
C12B 0.0270(16) 0.0288(15) 0.0466(17) 0.0046(12) -0.0054(14) -0.0008(14)
C13B 0.0314(19) 0.037(2) 0.057(2) 0.0105(16) -0.0161(16) 0.0008(15)
C14B 0.0244(17) 0.041(2) 0.057(2) 0.0067(16) -0.0113(15) 0.0010(14)
C15B 0.0218(15) 0.0290(15) 0.0416(16) 0.0002(12) -0.0029(12) -0.0004(12)
C16B 0.0261(16) 0.0316(16) 0.0523(19) 0.0041(15) -0.0035(15) -0.0033(13)
O17B 0.046(2) 0.062(2) 0.080(2) 0.0218(19) -0.0290(18) -0.0284(18)
N18B 0.0399(18) 0.0249(14) 0.0469(16) -0.0011(11) -0.0072(13) -0.0066(13)
C19B 0.037(2) 0.0232(15) 0.0484(18) -0.0048(13) -0.0043(15) -0.0064(13)
C20B 0.044(2) 0.0257(16) 0.061(2) -0.0103(15) 0.0031(18) -0.0151(16)
C21B 0.077(4) 0.038(2) 0.055(2) -0.0023(18) 0.006(2) -0.009(2)
C22B 0.059(3) 0.0262(17) 0.072(3) 0.0044(18) -0.025(2) -0.0107(18)
C23B 0.037(2) 0.0267(17) 0.074(3) 0.0055(17) 0.0015(19) -0.0063(15)
C24B 0.055(3) 0.051(3) 0.125(5) 0.025(3) 0.025(4) 0.005(3)
C25B 0.055(4) 0.056(4) 0.183(8) 0.019(5) 0.031(5) 0.007(3)
C26B 0.072(5) 0.038(3) 0.164(7) 0.017(4) -0.016(5) -0.001(3)
C27B 0.057(3) 0.037(2) 0.096(4) 0.012(2) -0.029(3) -0.013(2)
C1C 0.0248(15) 0.0192(12) 0.0434(16) 0.0022(11) 0.0028(12) 0.0017(11)
C3E 0.066(5) 0.140(8) 0.102(6) 0.048(6) -0.012(4) 0.006(5)
O1F 0.306(12) 0.220(10) 0.151(7) 0.006(7) 0.112(8) 0.074(9)
C2F 0.148(10) 0.229(13) 0.164(10) 0.023(9) -0.020(9) 0.065(10)
C3F 0.113(7) 0.096(6) 0.083(4) 0.012(4) 0.001(5) 0.030(5)
O4F 0.124(6) 0.147(7) 0.133(6) -0.013(5) -0.014(5) 0.026(5)
C5F 0.155(10) 0.189(10) 0.099(6) -0.009(7) -0.034(7) -0.049(9)
C6F 0.176(10) 0.113(7) 0.086(5) 0.006(5) 0.009(6) 0.038(7)
O1G 0.096(5) 0.142(6) 0.129(5) 0.016(5) -0.025(4) -0.013(4)
C2G 0.211(11) 0.082(6) 0.140(7) -0.037(5) -0.084(8) 0.021(7)
C3G 0.071(5) 0.214(10) 0.077(5) -0.060(6) -0.013(4) -0.005(6)
O4G 0.099(6) 0.203(9) 0.225(8) 0.119(7) 0.020(6) 0.036(6)
C5G 0.078(5) 0.046(3) 0.115(5) 0.002(3) 0.015(4) 0.012(3)
C6G 0.100(7) 0.085(5) 0.160(8) -0.028(6) -0.020(6) -0.017(5)
O1H 0.122(6) 0.155(7) 0.147(6) 0.008(6) -0.003(5) 0.009(6)
C2H 0.113(6) 0.071(4) 0.104(5) 0.044(4) 0.006(5) 0.025(4)
C3H 0.055(4) 0.073(4) 0.103(5) -0.023(4) -0.009(3) 0.010(3)
O4H 0.195(9) 0.169(8) 0.144(6) 0.017(6) 0.028(6) -0.036(7)
C5H 0.079(5) 0.050(3) 0.106(5) 0.009(3) -0.033(4) 0.013(3)
C6H 0.087(6) 0.124(8) 0.124(7) -0.047(6) -0.006(5) 0.019(6)
O1I 0.289(14) 0.321(14) 0.274(13) -0.037(11) -0.028(11) 0.030(11)
C2I 0.081(5) 0.130(7) 0.076(4) 0.033(4) 0.008(4) 0.029(5)
C3I 0.121(8) 0.186(10) 0.111(7) 0.021(7) 0.007(6) 0.056(8)
O4I 0.226(11) 0.238(11) 0.178(8) -0.008(8) -0.008(8) 0.055(9)
C5I 0.091(5) 0.091(5) 0.077(4) 0.010(4) -0.011(4) 0.031(4)
C6I 0.133(9) 0.155(9) 0.154(9) 0.023(7) 0.014(7) 0.072(8)
C1A 0.0204(14) 0.0207(13) 0.0385(14) -0.0038(10) -0.0012(11) 0.0035(10)
N2A 0.0232(13) 0.0236(12) 0.0382(13) -0.0040(10) -0.0022(10) 0.0056(10)
C3A 0.0344(19) 0.0348(17) 0.0434(17) -0.0062(13) -0.0087(15) 0.0083(16)

loop_
_atom_type_symbol
_atom_type_description
_atom_type_scat_dispersion_real
_atom_type_scat_dispersion_imag
_atom_type_scat_source
C C 0.0026 0.0014 'International Tables Vol C Tables 4.2.6.8 and 6.1.1.4'
H H 0.0000 0.0000 'International Tables Vol C Tables 4.2.6.8 and 6.1.1.4'
N N 0.0052 0.0028 'International Tables Vol C Tables 4.2.6.8 and 6.1.1.4'
O O 0.0092 0.0051 'International Tables Vol C Tables 4.2.6.8 and 6.1.1.4'
Cl Cl 0.1308 0.1347 'International Tables Vol C Tables 4.2.6.8 and 6.1.1.4'
Ni Ni 0.3434 0.9556 'International Tables Vol C Tables 4.2.6.8 and 6.1.1.4'

loop_
_geom_angle_atom_site_label_1
_geom_angle_atom_site_label_2
_geom_angle_atom_site_label_3
_geom_angle
_geom_angle_site_symmetry_1
_geom_angle_site_symmetry_3
_geom_angle_publ_flag
O1 Ni1 N2D 89.82(12) . . ?
O1 Ni1 N2B 88.70(12) . . ?
N2D Ni1 N2B 178.12(12) . . ?
O1 Ni1 N2A 91.77(11) . . ?
N2D Ni1 N2A 88.73(11) . . ?
N2B Ni1 N2A 90.16(11) . . ?
O1 Ni1 N2C 89.76(11) . . ?
N2D Ni1 N2C 91.36(11) . . ?
N2B Ni1 N2C 89.79(12) . . ?
N2A Ni1 N2C 178.47(12) . . ?
O1 Ni1 Cl1 178.28(8) . . ?
N2D Ni1 Cl1 90.89(8) . . ?
N2B Ni1 Cl1 90.61(9) . . ?
N2A Ni1 Cl1 89.81(9) . . ?
N2C Ni1 Cl1 88.66(9) . . ?
O2 Ni2 N11B 86.51(12) . . ?
O2 Ni2 N11C 88.78(11) . . ?
N11B Ni2 N11C 89.34(12) . . ?
O2 Ni2 N11D 86.26(12) . . ?
N11B Ni2 N11D 172.64(12) . . ?
N11C Ni2 N11D 91.88(12) . . ?
O2 Ni2 N11A 89.28(10) . . ?
N11B Ni2 N11A 91.47(12) . . ?
N11C Ni2 N11A 177.84(12) . . ?
N11D Ni2 N11A 87.06(12) . . ?
O2 Ni2 Cl2 178.69(9) . . ?
N11B Ni2 Cl2 92.59(9) . . ?
N11C Ni2 Cl2 92.16(9) . . ?
N11D Ni2 Cl2 94.61(9) . . ?
N11A Ni2 Cl2 89.80(8) . . ?
C5A C4A C3A 123.3(4) . . ?
C4A C5A C6A 117.1(4) . . ?
C1A C6A C5A 119.5(3) . . ?
C1A C6A C7A 121.5(3) . . ?
C5A C6A C7A 119.0(3) . . ?
O8A C7A O9A 124.8(4) . . ?
O8A C7A C6A 123.9(4) . . ?
O9A C7A C6A 111.2(3) . . ?
C7A O9A C20A 116.6(3) . . ?
N11A C10A C15A 122.7(3) . . ?
C10A N11A C12A 118.1(3) . . ?
C10A N11A Ni2 120.8(2) . . ?
C12A N11A Ni2 121.1(2) . . ?
N11A C12A C13A 122.6(4) . . ?
C14A C13A C12A 118.5(4) . . ?
C13A C14A C15A 119.8(4) . . ?
C14A C15A C10A 118.2(3) . . ?
C14A C15A C16A 121.2(3) . . ?
C10A C15A C16A 120.3(3) . . ?
O17A C16A N18A 123.7(4) . . ?
O17A C16A C15A 120.4(3) . . ?
N18A C16A C15A 115.8(3) . . ?
C16A N18A C19A 121.4(3) . . ?
N18A C19A C23A 114.7(3) . . ?
N18A C19A C20A 115.6(4) . . ?
C23A C19A C20A 102.9(3) . . ?
O9A C20A C19A 105.7(3) . . ?
O9A C20A C21A 108.3(3) . . ?
C19A C20A C21A 103.7(4) . . ?
C22A C21A C20A 102.6(3) . . ?
C27A C22A C23A 120.4(5) . . ?
C27A C22A C21A 129.3(5) . . ?
C23A C22A C21A 110.3(4) . . ?
C24A C23A C22A 121.2(5) . . ?
C24A C23A C19A 129.1(4) . . ?
C22A C23A C19A 109.7(4) . . ?
C23A C24A C25A 118.1(5) . . ?
C26A C25A C24A 120.9(6) . . ?
C25A C26A C27A 121.1(6) . . ?
C22A C27A C26A 118.1(5) . . ?
N2B C1B C6B 123.2(3) . . ?
C1B N2B C3B 117.3(3) . . ?
C1B N2B Ni1 120.1(2) . . ?
C3B N2B Ni1 122.0(3) . . ?
C1C N2C C3C 117.8(3) . . ?
C1C N2C Ni1 121.5(2) . . ?
C3C N2C Ni1 120.5(3) . . ?
N2C C3C C4C 122.7(4) . . ?
C5C C4C C3C 118.1(4) . . ?
C6C C5C C4C 120.7(4) . . ?
C5C C6C C1C 117.7(4) . . ?
C5C C6C C7C 120.2(3) . . ?
C1C C6C C7C 122.1(3) . . ?
O8C C7C O9C 125.1(4) . . ?
O8C C7C C6C 123.2(4) . . ?
O9C C7C C6C 111.7(3) . . ?
C7C O9C C20C 117.8(3) . . ?
N11C C10C C15C 123.1(3) . . ?
C12C N11C C10C 118.0(3) . . ?
C12C N11C Ni2 122.1(3) . . ?
C10C N11C Ni2 119.8(2) . . ?
N11C C12C C13C 121.2(4) . . ?
C14C C13C C12C 121.1(4) . . ?
C13C C14C C15C 117.6(4) . . ?
C14C C15C C10C 119.0(3) . . ?
C14C C15C C16C 120.3(3) . . ?
C10C C15C C16C 120.5(3) . . ?
O17C C16C N18C 123.6(4) . . ?
O17C C16C C15C 121.1(4) . . ?
N18C C16C C15C 115.3(3) . . ?
C16C N18C C19C 121.5(3) . . ?
N18C C19C C23C 114.7(3) . . ?
N18C C19C C20C 115.5(4) . . ?
C23C C19C C20C 102.2(3) . . ?
O9C C20C C21C 108.0(3) . . ?
O9C C20C C19C 106.9(3) . . ?
C21C C20C C19C 104.3(4) . . ?
C22C C21C C20C 101.7(3) . . ?
C23C C22C C27C 120.4(5) . . ?
C23C C22C C21C 110.9(4) . . ?
C27C C22C C21C 128.8(4) . . ?
C24C C23C C22C 121.1(5) . . ?
C24C C23C C19C 129.7(4) . . ?
C22C C23C C19C 109.2(4) . . ?
C23C C24C C25C 119.7(5) . . ?
C26C C25C C24C 119.0(5) . . ?
C25C C26C C27C 122.7(5) . . ?
C22C C27C C26C 117.1(5) . . ?
N2D C1D C6D 122.8(3) . . ?
C3D N2D C1D 117.5(3) . . ?
C3D N2D Ni1 120.5(2) . . ?
C1D N2D Ni1 121.1(2) . . ?
N2D C3D C4D 123.1(3) . . ?
C5D C4D C3D 119.3(3) . . ?
C4D C5D C6D 119.0(4) . . ?
C1D C6D C5D 118.1(3) . . ?
C1D C6D C7D 123.1(3) . . ?
C5D C6D C7D 118.7(3) . . ?
O8D C7D O9D 124.4(4) . . ?
O8D C7D C6D 123.1(4) . . ?
O9D C7D C6D 112.4(3) . . ?
C7D O9D C20D 115.4(3) . . ?
N11D C10D C15D 124.2(3) . . ?
C10D N11D C12D 117.8(3) . . ?
C10D N11D Ni2 119.1(2) . . ?
C12D N11D Ni2 123.0(3) . . ?
N11D C12D C13D 122.2(4) . . ?
C12D C13D C14D 119.0(4) . . ?
C15D C14D C13D 119.4(4) . . ?
C10D C15D C14D 117.4(4) . . ?
C10D C15D C16D 124.2(3) . . ?
C14D C15D C16D 118.3(4) . . ?
O17D C16D N18D 121.6(4) . . ?
O17D C16D C15D 121.0(4) . . ?
N18D C16D C15D 117.4(3) . . ?
C16D N18D C19D 120.4(3) . . ?
N18D C19D C23D 113.5(3) . . ?
N18D C19D C20D 116.9(3) . . ?
C23D C19D C20D 103.9(3) . . ?
O9D C20D C21D 109.3(4) . . ?
O9D C20D C19D 107.7(3) . . ?
C21D C20D C19D 105.0(4) . . ?
C22D C21D C20D 104.0(4) . . ?
C27D C22D C23D 118.7(6) . . ?
C27D C22D C21D 131.2(5) . . ?
C23D C22D C21D 110.1(4) . . ?
C22D C23D C24D 121.4(5) . . ?
C22D C23D C19D 110.2(4) . . ?
C24D C23D C19D 128.4(4) . . ?
C25D C24D C23D 116.8(6) . . ?
C26D C25D C24D 122.6(7) . . ?
C25D C26D C27D 121.7(7) . . ?
C22D C27D C26D 118.7(6) . . ?
C3E C2E O1E 112.2(10) . . ?
N2B C3B C4B 121.3(4) . . ?
C5B C4B C3B 121.1(4) . . ?
C4B C5B C6B 118.1(4) . . ?
C1B C6B C5B 119.1(4) . . ?
C1B C6B C7B 121.8(3) . . ?
C5B C6B C7B 119.0(4) . . ?
O8B C7B O9B 124.5(4) . . ?
O8B C7B C6B 124.6(4) . . ?
O9B C7B C6B 110.8(3) . . ?
C7B O9B C20B 117.3(3) . . ?
N11B C10B C15B 122.9(3) . . ?
C12B N11B C10B 117.5(3) . . ?
C12B N11B Ni2 121.7(3) . . ?
C10B N11B Ni2 120.8(2) . . ?
N11B C12B C13B 124.1(4) . . ?
C14B C13B C12B 118.1(3) . . ?
C13B C14B C15B 119.6(4) . . ?
C10B C15B C14B 117.7(3) . . ?
C10B C15B C16B 122.7(3) . . ?
C14B C15B C16B 119.3(3) . . ?
O17B C16B N18B 123.4(4) . . ?
O17B C16B C15B 120.0(4) . . ?
N18B C16B C15B 116.7(3) . . ?
C16B N18B C19B 121.5(3) . . ?
N18B C19B C23B 111.7(3) . . ?
N18B C19B C20B 116.0(3) . . ?
C23B C19B C20B 103.6(4) . . ?
O9B C20B C21B 107.2(4) . . ?
O9B C20B C19B 110.4(3) . . ?
C21B C20B C19B 107.2(4) . . ?
C22B C21B C20B 105.2(4) . . ?
C23B C22B C27B 121.7(6) . . ?
C23B C22B C21B 110.2(4) . . ?
C27B C22B C21B 128.1(6) . . ?
C22B C23B C24B 120.0(5) . . ?
C22B C23B C19B 112.7(5) . . ?
C24B C23B C19B 127.3(5) . . ?
C25B C24B C23B 118.0(7) . . ?
C26B C25B C24B 117.7(7) . . ?
C27B C26B C25B 125.7(7) . . ?
C26B C27B C22B 116.7(7) . . ?
N2C C1C C6C 122.9(3) . . ?
C6F O1F C2F 111.7(9) . . ?
O1F C2F C3F 106.8(9) . . ?
O4F C3F C2F 107.4(9) . . ?
C5F O4F C3F 105.3(8) . . ?
O4F C5F C6F 111.7(8) . . ?
O1F C6F C5F 106.9(10) . . ?
C2G O1G C6G 115.1(7) . . ?
O1G C2G C3G 122.6(7) . . ?
C2G C3G O4G 114.4(7) . . ?
C5G O4G C3G 113.6(7) . . ?
O4G C5G C6G 108.5(8) . . ?
C5G C6G O1G 111.5(7) . . ?
C2H O1H C6H 117.2(8) . . ?
O1H C2H C3H 115.3(6) . . ?
C2H C3H O4H 115.4(6) . . ?
C5H O4H C3H 109.1(7) . . ?
O4H C5H C6H 111.6(7) . . ?
C5H C6H O1H 109.0(7) . . ?
C2I O1I C6I 114.2(11) . . ?
O1I C2I C3I 109.4(9) . . ?
O4I C3I C2I 113.3(9) . . ?
C5I O4I C3I 115.9(10) . . ?
O4I C5I C6I 115.3(8) . . ?
C5I C6I O1I 109.7(10) . . ?
N2A C1A C6A 122.0(3) . . ?
C1A N2A C3A 118.2(3) . . ?
C1A N2A Ni1 122.4(2) . . ?
C3A N2A Ni1 119.3(2) . . ?
N2A C3A C4A 119.9(4) . . ?

loop_
_geom_bond_atom_site_label_1
_geom_bond_atom_site_label_2
_geom_bond_distance
_geom_bond_site_symmetry_2
_geom_bond_publ_flag
Cl1 Ni1 2.3872(11) . ?
O1 Ni1 2.057(3) . ?
Ni1 N2D 2.111(3) . ?
Ni1 N2B 2.112(3) . ?
Ni1 N2A 2.131(3) . ?
Ni1 N2C 2.132(3) . ?
O2 Ni2 2.099(3) . ?
Cl2 Ni2 2.3722(11) . ?
Ni2 N11B 2.103(3) . ?
Ni2 N11C 2.109(3) . ?
Ni2 N11D 2.114(3) . ?
Ni2 N11A 2.116(3) . ?
C4A C5A 1.313(7) . ?
C4A C3A 1.385(6) . ?
C5A C6A 1.390(6) . ?
C6A C1A 1.385(4) . ?
C6A C7A 1.496(5) . ?
C7A O8A 1.192(5) . ?
C7A O9A 1.329(5) . ?
O9A C20A 1.454(5) . ?
C10A N11A 1.340(4) . ?
C10A C15A 1.392(4) . ?
N11A C12A 1.349(5) . ?
C12A C13A 1.391(6) . ?
C13A C14A 1.375(7) . ?
C14A C15A 1.390(5) . ?
C15A C16A 1.487(5) . ?
C16A O17A 1.219(5) . ?
C16A N18A 1.347(5) . ?
N18A C19A 1.447(5) . ?
C19A C23A 1.497(6) . ?
C19A C20A 1.538(6) . ?
C20A C21A 1.540(7) . ?
C21A C22A 1.505(7) . ?
C22A C27A 1.389(8) . ?
C22A C23A 1.393(6) . ?
C23A C24A 1.390(7) . ?
C24A C25A 1.391(8) . ?
C25A C26A 1.377(10) . ?
C26A C27A 1.399(10) . ?
C1B N2B 1.336(5) . ?
C1B C6B 1.377(5) . ?
N2B C3B 1.367(5) . ?
N2C C1C 1.335(5) . ?
N2C C3C 1.347(5) . ?
C3C C4C 1.384(6) . ?
C4C C5C 1.373(7) . ?
C5C C6C 1.366(6) . ?
C6C C1C 1.397(5) . ?
C6C C7C 1.490(6) . ?
C7C O8C 1.204(5) . ?
C7C O9C 1.323(5) . ?
O9C C20C 1.454(5) . ?
C10C N11C 1.337(5) . ?
C10C C15C 1.387(5) . ?
N11C C12C 1.331(5) . ?
C12C C13C 1.395(6) . ?
C13C C14C 1.357(6) . ?
C14C C15C 1.380(5) . ?
C15C C16C 1.501(5) . ?
C16C O17C 1.211(5) . ?
C16C N18C 1.356(5) . ?
N18C C19C 1.445(5) . ?
C19C C23C 1.506(6) . ?
C19C C20C 1.543(6) . ?
C20C C21C 1.532(7) . ?
C21C C22C 1.510(7) . ?
C22C C23C 1.394(6) . ?
C22C C27C 1.400(7) . ?
C23C C24C 1.376(6) . ?
C24C C25C 1.393(8) . ?
C25C C26C 1.379(9) . ?
C26C C27C 1.402(9) . ?
C1D N2D 1.346(4) . ?
C1D C6D 1.381(5) . ?
N2D C3D 1.340(4) . ?
C3D C4D 1.374(6) . ?
C4D C5D 1.363(6) . ?
C5D C6D 1.401(5) . ?
C6D C7D 1.481(5) . ?
C7D O8D 1.208(5) . ?
C7D O9D 1.343(5) . ?
O9D C20D 1.448(4) . ?
C10D N11D 1.339(5) . ?
C10D C15D 1.381(5) . ?
N11D C12D 1.346(5) . ?
C12D C13D 1.382(7) . ?
C13D C14D 1.392(7) . ?
C14D C15D 1.388(6) . ?
C15D C16D 1.494(5) . ?
C16D O17D 1.223(5) . ?
C16D N18D 1.363(5) . ?
N18D C19D 1.443(5) . ?
C19D C23D 1.505(6) . ?
C19D C20D 1.545(6) . ?
C20D C21D 1.520(7) . ?
C21D C22D 1.517(8) . ?
C22D C27D 1.389(9) . ?
C22D C23D 1.391(7) . ?
C23D C24D 1.396(7) . ?
C24D C25D 1.391(9) . ?
C25D C26D 1.304(12) . ?
C26D C27D 1.393(12) . ?
O1E C2E 1.395(16) . ?
C2E C3E 1.376(13) . ?
C3B C4B 1.395(6) . ?
C4B C5B 1.334(7) . ?
C5B C6B 1.405(6) . ?
C6B C7B 1.488(5) . ?
C7B O8B 1.195(5) . ?
C7B O9B 1.339(5) . ?
O9B C20B 1.451(5) . ?
C10B N11B 1.350(4) . ?
C10B C15B 1.388(5) . ?
N11B C12B 1.321(4) . ?
C12B C13B 1.386(6) . ?
C13B C14B 1.369(6) . ?
C14B C15B 1.402(5) . ?
C15B C16B 1.504(5) . ?
C16B O17B 1.217(5) . ?
C16B N18B 1.333(5) . ?
N18B C19B 1.461(5) . ?
C19B C23B 1.488(6) . ?
C19B C20B 1.551(6) . ?
C20B C21B 1.518(8) . ?
C21B C22B 1.503(9) . ?
C22B C23B 1.377(7) . ?
C22B C27B 1.379(8) . ?
C23B C24B 1.405(8) . ?
C24B C25B 1.399(11) . ?
C25B C26B 1.373(13) . ?
C26B C27B 1.327(12) . ?
O1F C6F 1.395(8) . ?
O1F C2F 1.406(9) . ?
C2F C3F 1.478(9) . ?
C3F O4F 1.433(8) . ?
O4F C5F 1.366(8) . ?
C5F C6F 1.414(8) . ?
O1G C2G 1.333(9) . ?
O1G C6G 1.413(9) . ?
C2G C3G 1.348(9) . ?
C3G O4G 1.432(10) . ?
O4G C5G 1.311(10) . ?
C5G C6G 1.404(9) . ?
O1H C2H 1.323(9) . ?
O1H C6H 1.411(10) . ?
C2H C3H 1.388(9) . ?
C3H O4H 1.443(9) . ?
O4H C5H 1.365(10) . ?
C5H C6H 1.368(9) . ?
O1I C2I 1.378(11) . ?
O1I C6I 1.421(11) . ?
C2I C3I 1.395(10) . ?
C3I O4I 1.385(10) . ?
O4I C5I 1.328(10) . ?
C5I C6I 1.387(8) . ?
C1A N2A 1.337(4) . ?
N2A C3A 1.348(5) . ?
